data_4038252
loop_
_publ_author_name
'Matsubara, Ryosuke'
'Ando, Akihiro'
'Hasebe, Hayu'
'Kim, Hojin'
'Tsuneda, Takao'
'Hayashi, Masahiko'

_publ_section_title
;
 Synthesis and Synthetic Application of Chloro- and Bromofuroxans.
;
_journal_issue 9
_journal_name_full 'The Journal of organic chemistry'
_journal_page_first 5959
_journal_page_last 5972
_journal_paper_doi 10.1021/acs.joc.0c00326
_journal_volume 85
_journal_year 2020
_chemical_formula_moiety 'C6 H11 Cl N2 O2'
_chemical_formula_sum 'C6 H11 Cl N2 O2'
_chemical_formula_weight 178.62
_space_group_IT_number 2
_space_group_name_Hall '-P 1'
_space_group_name_H-M_alt 'P -1'
_symmetry_cell_setting triclinic
_symmetry_Int_Tables_number 2
_symmetry_space_group_name_Hall '-P 1'
_symmetry_space_group_name_H-M 'P -1'
_atom_sites_solution_hydrogens geom
_atom_sites_solution_primary direct
_atom_sites_solution_secondary difmap
_cell_angle_alpha 94.47(3)
_cell_angle_beta 94.802(14)
_cell_angle_gamma 101.150(16)
_cell_formula_units_Z 4
_cell_length_a 5.360(7)
_cell_length_b 9.166(14)
_cell_length_c 18.17(3)
_cell_measurement_reflns_used 1510
_cell_measurement_temperature 90
_cell_measurement_theta_max 26.456
_cell_measurement_theta_min 2.2605
_cell_volume 869(2)
_computing_cell_refinement Unknown
_computing_data_collection Unknown
_computing_data_reduction Unknown
_computing_molecular_graphics 'CrystalStructure 4.0'
_computing_publication_material 'CrystalStructure 4.0 (Rigaku, 2010)'
_computing_structure_refinement 'SHELXL97 (Sheldrick, 2008)'
_computing_structure_solution 'Il Milione (Burla, et al., 2007)'
_diffrn_ambient_temperature 90
_diffrn_measured_fraction_theta_full 0.949
_diffrn_measured_fraction_theta_max 0.949
_diffrn_measurement_device_type 'CCD area detector'
_diffrn_radiation_type 'Mo K\a'
_diffrn_radiation_wavelength 0.71069
_diffrn_reflns_av_R_equivalents 0.0191
_diffrn_reflns_limit_h_max 6
_diffrn_reflns_limit_h_min -6
_diffrn_reflns_limit_k_max 6
_diffrn_reflns_limit_k_min -11
_diffrn_reflns_limit_l_max 21
_diffrn_reflns_limit_l_min -18
_diffrn_reflns_number 7234
_diffrn_reflns_theta_full 25.34
_diffrn_reflns_theta_max 25.34
_diffrn_standards_number 0
_exptl_absorpt_coefficient_mu 0.395
_exptl_absorpt_correction_type none
_exptl_crystal_colour NONE
_exptl_crystal_density_diffrn 1.366
_exptl_crystal_density_method 'not measured'
_exptl_crystal_description NONE
_exptl_crystal_F_000 376.00
_exptl_crystal_size_max 0.140
_exptl_crystal_size_mid 0.052
_exptl_crystal_size_min 0.046
_refine_diff_density_max 1.940
_refine_diff_density_min -0.880
_refine_ls_extinction_method none
_refine_ls_goodness_of_fit_ref 1.082
_refine_ls_hydrogen_treatment constr
_refine_ls_number_parameters 199
_refine_ls_number_reflns 3023
_refine_ls_number_restraints 0
_refine_ls_R_factor_gt 0.1346
_refine_ls_shift/su_max 0.000
_refine_ls_structure_factor_coef Fsqd
_refine_ls_weighting_details 'w = 1/[\s^2^(Fo^2^)+(0.1727P)^2^+26.4447P] where P=(Fo^2^+2Fc^2^)/3'
_refine_ls_weighting_scheme calc
_refine_ls_wR_factor_ref 0.4165
_reflns_number_gt 2469
_reflns_number_total 3023
_reflns_threshold_expression F^2^>2.0\s(F^2^)
_cod_data_source_file jo0c00326_si_006.cif
_cod_data_source_block AA990PTLCb2_0ama
_cod_depositor_comments 'Adding full bibliography for 4038245--4038253.cif.'
_cod_database_code 4038252

loop_
_symmetry_equiv_pos_site_id
_symmetry_equiv_pos_as_xyz
1 +X,+Y,+Z
2 -X,-Y,-Z

loop_
_atom_site_label
_atom_site_type_symbol
_atom_site_fract_x
_atom_site_fract_y
_atom_site_fract_z
_atom_site_U_iso_or_equiv
_atom_site_adp_type
_atom_site_occupancy
_atom_site_symmetry_multiplicity
_atom_site_calc_flag
_atom_site_refinement_flags
_atom_site_disorder_assembly
_atom_site_disorder_group
Cl1 Cl 0.3007(5) 0.2930(3) 0.40257(14) 0.0224(7) Uani 1.0 2 d . . .
Cl2 Cl 0.3817(5) 0.8193(3) 1.09719(15) 0.0239(7) Uani 1.0 2 d . . .
O1 O 0.2067(13) -0.0026(8) 0.5744(4) 0.0198(16) Uani 1.0 2 d . . .
O2 O 0.8320(15) 1.0086(9) 1.0706(5) 0.0277(18) Uani 1.0 2 d . . .
O17 O 0.7806(15) 0.4885(9) 0.4290(5) 0.0280(18) Uani 1.0 2 d . . .
O18 O 0.1519(14) 0.4625(8) 0.9241(4) 0.0205(16) Uani 1.0 2 d . . .
N3 N 0.2408(16) 0.5861(9) 0.9776(5) 0.0169(18) Uani 1.0 2 d . . .
N14 N 0.2518(16) 0.1009(9) 0.5206(5) 0.0169(18) Uani 1.0 2 d . . .
N15 N 0.7477(16) 0.3909(9) 0.4850(5) 0.0212(19) Uani 1.0 2 d . . .
N16 N 0.7585(16) 0.8907(9) 1.0123(5) 0.0194(19) Uani 1.0 2 d . . .
C2 C 0.604(2) 0.6434(12) 0.8988(7) 0.022(3) Uani 1.0 2 d . . .
C3 C 0.5543(19) 0.7997(11) 1.0215(6) 0.018(2) Uani 1.0 2 d . . .
C4 C 0.4739(19) 0.1859(11) 0.5324(7) 0.021(3) Uani 1.0 2 d . . .
C5 C 0.4542(19) 0.6698(11) 0.9636(6) 0.019(3) Uani 1.0 2 d . . .
C6 C 0.5316(19) 0.2965(11) 0.4768(6) 0.019(3) Uani 1.0 2 d . . .
C7 C 0.569(2) 0.7490(13) 0.8375(7) 0.025(3) Uani 1.0 2 d . . .
C8 C 0.637(3) 0.2883(12) 0.6644(7) 0.027(3) Uani 1.0 2 d . . .
C9 C 0.871(3) 0.3140(13) 0.7248(7) 0.029(3) Uani 1.0 2 d . . .
C10 C 0.293(3) 0.7183(13) 0.7994(7) 0.028(3) Uani 1.0 2 d . . .
C11 C 0.254(3) 0.8344(14) 0.7445(7) 0.034(3) Uani 1.0 2 d . . .
C12 C 0.947(3) 0.1712(14) 0.7505(7) 0.030(3) Uani 1.0 2 d . . .
C13 C 0.673(2) 0.1841(12) 0.5960(6) 0.020(2) Uani 1.0 2 d . . .
H2A H 0.5495 0.5405 0.8776 0.0267 Uiso 1.0 2 calc R . .
H2B H 0.7843 0.6587 0.9164 0.0267 Uiso 1.0 2 calc R . .
H7A H 0.6137 0.8518 0.8595 0.0302 Uiso 1.0 2 calc R . .
H7B H 0.6853 0.7369 0.8004 0.0302 Uiso 1.0 2 calc R . .
H8A H 0.4835 0.2443 0.6859 0.0324 Uiso 1.0 2 calc R . .
H8B H 0.6142 0.3838 0.6484 0.0324 Uiso 1.0 2 calc R . .
H9A H 1.0170 0.3730 0.7054 0.0348 Uiso 1.0 2 calc R . .
H9B H 0.8328 0.3723 0.7678 0.0348 Uiso 1.0 2 calc R . .
H10A H 0.2542 0.6193 0.7729 0.0341 Uiso 1.0 2 calc R . .
H10B H 0.1749 0.7204 0.8370 0.0341 Uiso 1.0 2 calc R . .
H11A H 0.0806 0.8116 0.7220 0.0412 Uiso 1.0 2 calc R . .
H11B H 0.2888 0.9324 0.7707 0.0412 Uiso 1.0 2 calc R . .
H11C H 0.3681 0.8314 0.7067 0.0412 Uiso 1.0 2 calc R . .
H12A H 1.0919 0.1978 0.7873 0.0356 Uiso 1.0 2 calc R . .
H12B H 0.8066 0.1130 0.7714 0.0356 Uiso 1.0 2 calc R . .
H12C H 0.9912 0.1137 0.7088 0.0356 Uiso 1.0 2 calc R . .
H13A H 0.8418 0.2167 0.5806 0.0236 Uiso 1.0 2 calc R . .
H13B H 0.6594 0.0829 0.6098 0.0236 Uiso 1.0 2 calc R . .

loop_
_atom_site_aniso_label
_atom_site_aniso_U_11
_atom_site_aniso_U_22
_atom_site_aniso_U_33
_atom_site_aniso_U_12
_atom_site_aniso_U_13
_atom_site_aniso_U_23
Cl1 0.0140(13) 0.0185(13) 0.0324(15) -0.0036(10) 0.0018(10) 0.0069(10)
Cl2 0.0176(13) 0.0186(13) 0.0336(15) -0.0031(10) 0.0061(11) 0.0031(10)
O1 0.015(4) 0.019(4) 0.027(4) 0.002(3) 0.006(3) 0.009(3)
O2 0.025(5) 0.021(4) 0.031(5) -0.005(4) 0.001(4) -0.004(4)
O17 0.026(5) 0.021(4) 0.037(5) -0.000(4) 0.004(4) 0.013(4)
O18 0.017(4) 0.015(4) 0.028(4) -0.001(3) 0.002(3) 0.002(3)
N3 0.010(4) 0.014(4) 0.028(5) 0.003(4) 0.002(4) 0.009(4)
N14 0.014(4) 0.015(4) 0.022(5) -0.004(4) 0.008(4) 0.010(4)
N15 0.014(5) 0.014(4) 0.037(6) -0.000(4) 0.009(4) 0.012(4)
N16 0.013(4) 0.014(4) 0.030(5) -0.000(4) 0.002(4) 0.002(4)
C2 0.012(5) 0.019(5) 0.040(7) 0.004(4) 0.015(5) 0.010(5)
C3 0.013(5) 0.015(5) 0.027(6) -0.000(4) 0.004(4) 0.007(4)
C4 0.014(5) 0.008(5) 0.040(7) 0.001(4) 0.008(5) -0.003(4)
C5 0.013(5) 0.013(5) 0.034(6) 0.004(4) 0.007(5) 0.007(4)
C6 0.012(5) 0.011(5) 0.035(6) 0.004(4) -0.000(5) -0.001(4)
C7 0.012(5) 0.027(6) 0.038(7) 0.006(5) 0.006(5) 0.002(5)
C8 0.039(7) 0.010(5) 0.032(6) 0.001(5) 0.013(5) -0.000(5)
C9 0.026(6) 0.025(6) 0.032(6) -0.002(5) -0.004(5) 0.005(5)
C10 0.019(6) 0.027(6) 0.036(7) -0.000(5) -0.001(5) 0.003(5)
C11 0.040(8) 0.032(7) 0.029(6) 0.005(6) -0.006(6) 0.006(5)
C12 0.018(6) 0.037(7) 0.033(6) -0.001(5) 0.004(5) 0.011(5)
C13 0.017(5) 0.018(5) 0.023(6) 0.001(4) -0.001(4) 0.004(4)

loop_
_atom_type_symbol
_atom_type_description
_atom_type_scat_dispersion_real
_atom_type_scat_dispersion_imag
_atom_type_scat_source
C C 0.0033 0.0016
;
International Tables for Crystallography
(1992, Vol. C, Tables 4.2.6.8 and 6.1.1.4)
;
H H 0.0000 0.0000
;
International Tables for Crystallography
(1992, Vol. C, Table 6.1.1.4)
;
Cl Cl 0.1484 0.1585
;
International Tables for Crystallography
(1992, Vol. C, Tables 4.2.6.8 and 6.1.1.4)
;
N N 0.0061 0.0033
;
International Tables for Crystallography
(1992, Vol. C, Tables 4.2.6.8 and 6.1.1.4)
;
O O 0.0106 0.0060
;
International Tables for Crystallography
(1992, Vol. C, Tables 4.2.6.8 and 6.1.1.4)
;

loop_
_geom_angle_atom_site_label_1
_geom_angle_atom_site_label_2
_geom_angle_atom_site_label_3
_geom_angle
_geom_angle_publ_flag
_geom_angle_site_symmetry_1
_geom_angle_site_symmetry_2
_geom_angle_site_symmetry_3
O18 N3 C5 113.2(9) yes . . .
O1 N14 C4 112.7(9) yes . . .
O17 N15 C6 114.4(9) yes . . .
O2 N16 C3 113.2(9) yes . . .
C5 C2 C7 112.3(10) yes . . .
Cl2 C3 N16 123.1(8) yes . . .
Cl2 C3 C5 118.1(7) yes . . .
N16 C3 C5 118.8(10) yes . . .
N14 C4 C6 114.8(10) yes . . .
N14 C4 C13 126.2(10) yes . . .
C6 C4 C13 119.0(8) yes . . .
N3 C5 C2 126.2(9) yes . . .
N3 C5 C3 113.7(10) yes . . .
C2 C5 C3 120.1(8) yes . . .
Cl1 C6 N15 122.3(9) yes . . .
Cl1 C6 C4 118.0(7) yes . . .
N15 C6 C4 119.7(10) yes . . .
C2 C7 C10 112.6(9) yes . . .
C9 C8 C13 111.8(10) yes . . .
C8 C9 C12 115.4(9) yes . . .
C7 C10 C11 112.0(10) yes . . .
C4 C13 C8 111.0(10) yes . . .
C5 C2 H2A 109.149 no . . .
C5 C2 H2B 109.155 no . . .
C7 C2 H2A 109.149 no . . .
C7 C2 H2B 109.153 no . . .
H2A C2 H2B 107.871 no . . .
C2 C7 H7A 109.063 no . . .
C2 C7 H7B 109.072 no . . .
C10 C7 H7A 109.076 no . . .
C10 C7 H7B 109.075 no . . .
H7A C7 H7B 107.828 no . . .
C9 C8 H8A 109.244 no . . .
C9 C8 H8B 109.247 no . . .
C13 C8 H8A 109.254 no . . .
C13 C8 H8B 109.252 no . . .
H8A C8 H8B 107.927 no . . .
C8 C9 H9A 108.432 no . . .
C8 C9 H9B 108.435 no . . .
C12 C9 H9A 108.431 no . . .
C12 C9 H9B 108.429 no . . .
H9A C9 H9B 107.473 no . . .
C7 C10 H10A 109.217 no . . .
C7 C10 H10B 109.219 no . . .
C11 C10 H10A 109.223 no . . .
C11 C10 H10B 109.212 no . . .
H10A C10 H10B 107.914 no . . .
C10 C11 H11A 109.469 no . . .
C10 C11 H11B 109.479 no . . .
C10 C11 H11C 109.465 no . . .
H11A C11 H11B 109.472 no . . .
H11A C11 H11C 109.472 no . . .
H11B C11 H11C 109.470 no . . .
C9 C12 H12A 109.473 no . . .
C9 C12 H12B 109.468 no . . .
C9 C12 H12C 109.462 no . . .
H12A C12 H12B 109.479 no . . .
H12A C12 H12C 109.472 no . . .
H12B C12 H12C 109.473 no . . .
C4 C13 H13A 109.430 no . . .
C4 C13 H13B 109.431 no . . .
C8 C13 H13A 109.424 no . . .
C8 C13 H13B 109.423 no . . .
H13A C13 H13B 108.039 no . . .

loop_
_geom_bond_atom_site_label_1
_geom_bond_atom_site_label_2
_geom_bond_distance
_geom_bond_publ_flag
_geom_bond_site_symmetry_1
_geom_bond_site_symmetry_2
Cl1 C6 1.747(11) yes . .
Cl2 C3 1.738(12) yes . .
O1 N14 1.418(12) yes . .
O2 N16 1.426(11) yes . .
O17 N15 1.407(13) yes . .
O18 N3 1.413(10) yes . .
N3 C5 1.304(13) yes . .
N14 C4 1.282(12) yes . .
N15 C6 1.294(12) yes . .
N16 C3 1.273(13) yes . .
C2 C5 1.512(16) yes . .
C2 C7 1.554(17) yes . .
C3 C5 1.508(14) yes . .
C4 C6 1.494(16) yes . .
C4 C13 1.509(15) yes . .
C7 C10 1.546(15) yes . .
C8 C9 1.566(17) yes . .
C8 C13 1.555(16) yes . .
C9 C12 1.539(19) yes . .
C10 C11 1.545(19) yes . .
C2 H2A 0.970 no . .
C2 H2B 0.970 no . .
C7 H7A 0.970 no . .
C7 H7B 0.970 no . .
C8 H8A 0.970 no . .
C8 H8B 0.970 no . .
C9 H9A 0.970 no . .
C9 H9B 0.970 no . .
C10 H10A 0.970 no . .
C10 H10B 0.970 no . .
C11 H11A 0.960 no . .
C11 H11B 0.960 no . .
C11 H11C 0.960 no . .
C12 H12A 0.960 no . .
C12 H12B 0.960 no . .
C12 H12C 0.960 no . .
C13 H13A 0.970 no . .
C13 H13B 0.970 no . .

loop_
_geom_contact_atom_site_label_1
_geom_contact_atom_site_label_2
_geom_contact_distance
_geom_contact_publ_flag
_geom_contact_site_symmetry_1
_geom_contact_site_symmetry_2
Cl1 O17 2.817(8) no . .
Cl1 N14 2.877(10) no . .
Cl2 O2 2.788(9) no . .
Cl2 N3 2.870(9) no . .
O1 C8 3.378(12) no . .
O1 C13 2.721(12) no . .
O18 C2 2.756(13) no . .
O18 C10 3.410(15) no . .
N3 N16 3.512(11) no . .
N3 C7 3.483(15) no . .
N3 C10 3.558(16) no . .
N14 N15 3.518(12) no . .
N14 C8 3.326(13) no . .
N15 C8 3.528(16) no . .
N15 C13 2.874(15) no . .
N16 C2 2.887(14) no . .
N16 C7 3.332(15) no . .
C3 C7 3.347(17) no . .
C5 C10 3.126(17) no . .
C6 C8 3.416(17) no . .
C12 C13 3.079(16) no . .
Cl1 O1 3.496(8) no . 2_556
Cl1 N15 3.477(10) no . 2_666
Cl2 O18 3.436(8) no . 2_567
Cl2 N16 3.596(10) no . 2_677
Cl2 C12 3.408(14) no . 2_667
O1 Cl1 3.496(8) no . 2_556
O1 O1 3.359(11) no . 2_556
O1 N14 2.833(11) no . 2_556
O1 C4 3.268(14) no . 2_656
O1 C6 3.374(14) no . 2_656
O1 C11 3.546(16) no . 1_545
O1 C13 3.567(13) no . 2_656
O2 O2 3.268(13) no . 2_777
O2 N16 2.815(13) no . 2_777
O2 C3 3.385(14) no . 2_677
O2 C10 3.504(15) no . 2_677
O17 O17 3.309(12) no . 2_766
O17 N15 2.836(11) no . 2_766
O17 C4 3.559(14) no . 2_666
O17 C6 3.293(14) no . 2_666
O18 Cl2 3.436(8) no . 2_567
O18 O18 3.409(12) no . 2_567
O18 N3 2.865(12) no . 2_567
O18 C3 3.288(14) no . 2_667
O18 C5 3.278(14) no . 2_667
N3 O18 2.865(12) no . 2_567
N3 N3 2.965(12) no . 2_567
N3 N3 3.520(13) no . 2_667
N3 C2 3.355(15) no . 2_667
N3 C5 3.300(15) no . 2_667
N14 O1 2.833(11) no . 2_556
N14 N14 2.964(11) no . 2_556
N14 C4 3.367(15) no . 2_656
N14 C13 3.342(14) no . 2_656
N15 Cl1 3.477(10) no . 2_666
N15 O17 2.836(11) no . 2_766
N15 N15 3.017(12) no . 2_766
N15 C6 3.529(15) no . 2_666
N16 Cl2 3.596(10) no . 2_677
N16 O2 2.815(13) no . 2_777
N16 N16 3.040(12) no . 2_777
C2 N3 3.355(15) no . 2_667
C3 O2 3.385(14) no . 2_677
C3 O18 3.288(14) no . 2_667
C4 O1 3.268(14) no . 2_656
C4 O17 3.559(14) no . 2_666
C4 N14 3.367(15) no . 2_656
C4 C4 3.588(15) no . 2_656
C5 O18 3.278(14) no . 2_667
C5 N3 3.300(15) no . 2_667
C5 C5 3.577(16) no . 2_667
C6 O1 3.374(14) no . 2_656
C6 O17 3.293(14) no . 2_666
C6 N15 3.529(15) no . 2_666
C10 O2 3.504(15) no . 2_677
C11 O1 3.546(16) no . 1_565
C12 Cl2 3.408(14) no . 2_667
C13 O1 3.567(13) no . 2_656
C13 N14 3.342(14) no . 2_656
O1 H8A 2.9857 no . .
O1 H13A 3.5914 no . .
O1 H13B 2.4169 no . .
O18 H2A 2.3610 no . .
O18 H2B 3.5363 no . .
O18 H10A 3.2354 no . .
O18 H10B 2.9344 no . .
N3 H2A 2.6209 no . .
N3 H2B 3.1745 no . .
N3 H10B 2.9457 no . .
N14 H8A 3.2282 no . .
N14 H8B 3.4990 no . .
N14 H13A 3.2029 no . .
N14 H13B 2.6480 no . .
N15 H8B 3.1133 no . .
N15 H13A 2.5330 no . .
N16 H2B 2.6744 no . .
N16 H7A 2.7948 no . .
C2 H10A 2.8003 no . .
C2 H10B 2.7165 no . .
C3 H2A 3.3874 no . .
C3 H2B 2.7314 no . .
C3 H7A 3.0503 no . .
C4 H8A 2.7943 no . .
C4 H8B 2.6288 no . .
C5 H7A 2.7028 no . .
C5 H7B 3.3635 no . .
C5 H10A 3.5079 no . .
C5 H10B 2.7592 no . .
C6 H8B 3.1291 no . .
C6 H13A 2.6480 no . .
C6 H13B 3.3335 no . .
C7 H11A 3.3824 no . .
C7 H11B 2.7474 no . .
C7 H11C 2.7473 no . .
C8 H12A 3.4327 no . .
C8 H12B 2.8180 no . .
C8 H12C 2.8180 no . .
C9 H13A 2.6835 no . .
C9 H13B 2.8510 no . .
C10 H2A 2.7321 no . .
C10 H2B 3.3990 no . .
C11 H7A 2.6956 no . .
C11 H7B 2.7800 no . .
C12 H8A 2.8783 no . .
C12 H8B 3.4329 no . .
C12 H13A 3.1661 no . .
C12 H13B 2.8476 no . .
C13 H9A 2.8218 no . .
C13 H9B 3.4038 no . .
C13 H12B 3.3476 no . .
C13 H12C 2.7523 no . .
H2A H7A 2.8545 no . .
H2A H7B 2.4063 no . .
H2A H10A 2.6062 no . .
H2A H10B 2.9184 no . .
H2B H7A 2.4054 no . .
H2B H7B 2.3298 no . .
H7A H10A 2.8480 no . .
H7A H10B 2.4121 no . .
H7A H11A 3.5772 no . .
H7A H11B 2.5295 no . .
H7A H11C 2.9478 no . .
H7B H10A 2.3478 no . .
H7B H10B 2.8481 no . .
H7B H11B 3.0748 no . .
H7B H11C 2.6185 no . .
H8A H9A 2.8556 no . .
H8A H9B 2.3459 no . .
H8A H12B 2.7389 no . .
H8A H12C 3.1873 no . .
H8A H13A 2.8541 no . .
H8A H13B 2.3310 no . .
H8B H9A 2.3386 no . .
H8B H9B 2.3974 no . .
H8B H13A 2.4564 no . .
H8B H13B 2.8538 no . .
H9A H12A 2.3405 no . .
H9A H12B 2.8320 no . .
H9A H12C 2.3597 no . .
H9A H13A 2.5869 no . .
H9A H13B 3.2422 no . .
H9B H12A 2.3405 no . .
H9B H12B 2.3597 no . .
H9B H12C 2.8321 no . .
H9B H13A 3.5920 no . .
H10A H11A 2.3610 no . .
H10A H11B 2.8441 no . .
H10A H11C 2.3726 no . .
H10B H11A 2.3609 no . .
H10B H11B 2.3726 no . .
H10B H11C 2.8439 no . .
H12B H13B 2.9531 no . .
H12C H13A 2.6988 no . .
H12C H13B 2.3816 no . .
Cl1 H8B 3.1324 no . 2_666
Cl1 H11A 2.8897 no . 2_566
Cl1 H11C 3.0678 no . 2_666
Cl1 H13B 3.4846 no . 2_656
Cl2 H2A 3.4501 no . 2_667
Cl2 H7A 3.0510 no . 2_677
Cl2 H9B 3.2847 no . 2_667
Cl2 H11B 3.3085 no . 2_677
Cl2 H12A 3.4149 no . 2_667
Cl2 H12A 3.4092 no . 2_767
Cl2 H12B 2.7425 no . 2_667
O1 H11A 3.3337 no . 1_545
O1 H11C 3.0929 no . 1_545
O1 H12C 2.9956 no . 1_455
O1 H13A 3.0660 no . 1_455
O1 H13A 3.2658 no . 2_656
O1 H13B 3.2799 no . 1_455
O1 H13B 3.5323 no . 2_656
O2 H2B 3.3115 no . 2_777
O2 H7A 3.2245 no . 2_677
O2 H7A 3.1179 no . 2_777
O2 H10B 2.8958 no . 2_677
O2 H11B 3.0381 no . 2_677
O2 H12A 3.3597 no . 2_767
O17 H8B 2.9218 no . 2_666
O17 H9A 3.0223 no . 2_766
O17 H11C 3.5980 no . 2_666
O17 H13A 3.0730 no . 2_766
O18 H2A 3.4904 no . 1_455
O18 H2B 2.9155 no . 1_455
O18 H2B 3.1997 no . 2_667
O18 H9B 3.1542 no . 1_455
O18 H12A 3.2852 no . 1_455
N3 H2A 3.1655 no . 2_667
N3 H2B 2.8210 no . 1_455
N3 H2B 3.0600 no . 2_667
N14 H13A 2.8748 no . 1_455
N14 H13A 3.2483 no . 2_656
N14 H13B 2.9245 no . 2_656
C2 H10B 3.3126 no . 1_655
C4 H13B 3.3564 no . 2_656
C5 H2A 3.5917 no . 2_667
C6 H11C 3.5656 no . 2_666
C7 H10B 3.3084 no . 1_655
C7 H11A 3.5764 no . 1_655
C9 H8A 3.5792 no . 1_655
C9 H10A 3.1471 no . 1_655
C10 H2B 3.5805 no . 1_455
C10 H7B 3.2951 no . 1_455
C10 H9A 3.4713 no . 1_455
C10 H9B 3.5950 no . 1_455
C11 H7B 3.2750 no . 1_455
C11 H12B 3.4890 no . 1_565
C11 H12C 3.2334 no . 1_465
C12 H8A 3.1666 no . 1_655
C12 H11A 3.5135 no . 1_645
C12 H11B 3.1362 no . 1_645
H2A Cl2 3.4501 no . 2_667
H2A O18 3.4904 no . 1_655
H2A N3 3.1655 no . 2_667
H2A C5 3.5917 no . 2_667
H2A H9B 3.0981 no . .
H2B O2 3.3115 no . 2_777
H2B O18 2.9155 no . 1_655
H2B O18 3.1997 no . 2_667
H2B N3 2.8210 no . 1_655
H2B N3 3.0600 no . 2_667
H2B C10 3.5805 no . 1_655
H2B H10B 2.6380 no . 1_655
H7A Cl2 3.0510 no . 2_677
H7A O2 3.2245 no . 2_677
H7A O2 3.1179 no . 2_777
H7A H10B 3.4919 no . 1_655
H7A H12B 3.0469 no . 1_565
H7B C10 3.2951 no . 1_655
H7B C11 3.2750 no . 1_655
H7B H9B 3.5965 no . .
H7B H10A 3.4857 no . 1_655
H7B H10B 2.6882 no . 1_655
H7B H11A 2.6612 no . 1_655
H7B H11B 3.4887 no . 1_655
H7B H12B 3.4730 no . 1_565
H8A C9 3.5792 no . 1_455
H8A C12 3.1666 no . 1_455
H8A H9A 2.9986 no . 1_455
H8A H11B 3.3810 no . 1_545
H8A H12A 2.8990 no . 1_455
H8A H12C 2.7589 no . 1_455
H8B Cl1 3.1324 no . 2_666
H8B O17 2.9218 no . 2_666
H8B H9A 3.4316 no . 1_455
H9A O17 3.0223 no . 2_766
H9A C10 3.4713 no . 1_655
H9A H8A 2.9986 no . 1_655
H9A H8B 3.4316 no . 1_655
H9A H10A 2.5332 no . 1_655
H9B Cl2 3.2847 no . 2_667
H9B O18 3.1542 no . 1_655
H9B C10 3.5950 no . 1_655
H9B H2A 3.0981 no . .
H9B H7B 3.5965 no . .
H9B H10A 2.8615 no . 1_655
H9B H10B 3.4424 no . 1_655
H10A C9 3.1471 no . 1_455
H10A H7B 3.4857 no . 1_455
H10A H9A 2.5332 no . 1_455
H10A H9B 2.8615 no . 1_455
H10B O2 2.8958 no . 2_677
H10B C2 3.3126 no . 1_455
H10B C7 3.3084 no . 1_455
H10B H2B 2.6380 no . 1_455
H10B H7A 3.4919 no . 1_455
H10B H7B 2.6882 no . 1_455
H10B H9B 3.4424 no . 1_455
H11A Cl1 2.8897 no . 2_566
H11A O1 3.3337 no . 1_565
H11A C7 3.5764 no . 1_455
H11A C12 3.5135 no . 1_465
H11A H7B 2.6612 no . 1_455
H11A H12B 3.4635 no . 1_465
H11A H12C 2.9239 no . 1_465
H11B Cl2 3.3085 no . 2_677
H11B O2 3.0381 no . 2_677
H11B C12 3.1362 no . 1_465
H11B H7B 3.4887 no . 1_455
H11B H8A 3.3810 no . 1_565
H11B H12A 2.8377 no . 1_465
H11B H12B 3.3286 no . 1_465
H11B H12B 2.9421 no . 1_565
H11B H12C 2.7540 no . 1_465
H11C Cl1 3.0678 no . 2_666
H11C O1 3.0929 no . 1_565
H11C O17 3.5980 no . 2_666
H11C C6 3.5656 no . 2_666
H11C H12B 3.2076 no . 1_565
H11C H12C 3.5777 no . 1_465
H11C H13B 3.2490 no . 1_565
H12A Cl2 3.4149 no . 2_667
H12A Cl2 3.4092 no . 2_767
H12A O2 3.3597 no . 2_767
H12A O18 3.2852 no . 1_655
H12A H8A 2.8990 no . 1_655
H12A H11B 2.8377 no . 1_645
H12B Cl2 2.7425 no . 2_667
H12B C11 3.4890 no . 1_545
H12B H7A 3.0469 no . 1_545
H12B H7B 3.4730 no . 1_545
H12B H11A 3.4635 no . 1_645
H12B H11B 2.9421 no . 1_545
H12B H11B 3.3286 no . 1_645
H12B H11C 3.2076 no . 1_545
H12C O1 2.9956 no . 1_655
H12C C11 3.2334 no . 1_645
H12C H8A 2.7589 no . 1_655
H12C H11A 2.9239 no . 1_645
H12C H11B 2.7540 no . 1_645
H12C H11C 3.5777 no . 1_645
H13A O1 3.0660 no . 1_655
H13A O1 3.2658 no . 2_656
H13A O17 3.0730 no . 2_766
H13A N14 2.8748 no . 1_655
H13A N14 3.2483 no . 2_656
H13B Cl1 3.4846 no . 2_656
H13B O1 3.2799 no . 1_655
H13B O1 3.5323 no . 2_656
H13B N14 2.9245 no . 2_656
H13B C4 3.3564 no . 2_656
H13B H11C 3.2490 no . 1_545

loop_
_geom_torsion_atom_site_label_1
_geom_torsion_atom_site_label_2
_geom_torsion_atom_site_label_3
_geom_torsion_atom_site_label_4
_geom_torsion
_geom_torsion_publ_flag
_geom_torsion_site_symmetry_1
_geom_torsion_site_symmetry_2
_geom_torsion_site_symmetry_3
_geom_torsion_site_symmetry_4
O18 N3 C5 C2 -0.9(14) no . . . .
O18 N3 C5 C3 -178.5(7) no . . . .
O1 N14 C4 C6 179.6(7) no . . . .
O1 N14 C4 C13 -1.2(14) no . . . .
O17 N15 C6 Cl1 -0.6(14) no . . . .
O17 N15 C6 C4 179.5(8) no . . . .
O2 N16 C3 Cl2 0.7(14) no . . . .
O2 N16 C3 C5 179.8(8) no . . . .
C5 C2 C7 C10 -66.0(10) no . . . .
C7 C2 C5 N3 103.7(11) no . . . .
C7 C2 C5 C3 -78.9(11) no . . . .
Cl2 C3 C5 N3 0.9(13) no . . . .
Cl2 C3 C5 C2 -176.9(7) no . . . .
N16 C3 C5 N3 -178.3(9) no . . . .
N16 C3 C5 C2 3.9(15) no . . . .
N14 C4 C6 Cl1 -2.2(14) no . . . .
N14 C4 C6 N15 177.7(9) no . . . .
N14 C4 C13 C8 -88.3(12) no . . . .
C6 C4 C13 C8 90.9(11) no . . . .
C13 C4 C6 Cl1 178.6(8) no . . . .
C13 C4 C6 N15 -1.5(15) no . . . .
C2 C7 C10 C11 174.1(8) no . . . .
C9 C8 C13 C4 -168.3(8) no . . . .
C13 C8 C9 C12 -53.4(12) no . . . .
